data_7225800
loop_
_publ_author_name
'Hall, Gregory S.'
'Angeles, Melissa J.'
'Hicks, Jamie'
'Turner, David R.'

_publ_section_title
;
 Centric and acentric networks using low-symmetry heterotopic
 carboxylate/pyridyl ligands
;
_journal_issue 35
_journal_name_full CrystEngComm
_journal_page_first 6614
_journal_paper_doi 10.1039/C6CE01000H
_journal_volume 18
_journal_year 2016
_chemical_formula_moiety 'C14 H13 N3 O2, C3 H7 N O'
_chemical_formula_sum 'C17 H20 N4 O3'
_chemical_formula_weight 328.37
_space_group_crystal_system monoclinic
_space_group_IT_number 14
_space_group_name_Hall '-P 2yn'
_space_group_name_H-M_alt 'P 1 21/n 1'
_symmetry_space_group_name_Hall '-P 2yn'
_symmetry_space_group_name_H-M 'P 1 21/n 1'
_atom_sites_solution_hydrogens mixed
_audit_creation_method SHELXL-2014/7
_audit_update_record
;
2016-04-28 deposited with the CCDC.
2016-06-30 downloaded from the CCDC.
;
_cell_angle_alpha 90
_cell_angle_beta 104.92(3)
_cell_angle_gamma 90
_cell_formula_units_Z 4
_cell_length_a 9.875(2)
_cell_length_b 9.4220(19)
_cell_length_c 18.577(4)
_cell_measurement_reflns_used 34489
_cell_measurement_temperature 100(2)
_cell_measurement_theta_max 31.837
_cell_measurement_theta_min 2.144
_cell_volume 1670.2(6)
_computing_cell_refinement 'XDS (Kabsch, 1993)'
_computing_data_collection 'BluICE (McPhillips et al, 2001)'
_computing_data_reduction 'XDS (Kabsch, 1993)'
_computing_structure_refinement 'SHELXL-2014/7 (Sheldrick, 2014)'
_computing_structure_solution 'SHELXT (Sheldrick, 2015)'
_diffrn_ambient_temperature 100(2)
_diffrn_measured_fraction_theta_full 0.997
_diffrn_measured_fraction_theta_max 0.884
_diffrn_measurement_device_type 'ADSC Quantum 210r'
_diffrn_measurement_method 'Phi Scans'
_diffrn_radiation_type Synchrotron
_diffrn_radiation_wavelength 0.7108
_diffrn_reflns_av_R_equivalents 0.0436
_diffrn_reflns_av_unetI/netI 0.0247
_diffrn_reflns_Laue_measured_fraction_full 0.997
_diffrn_reflns_Laue_measured_fraction_max 0.884
_diffrn_reflns_limit_h_max 14
_diffrn_reflns_limit_h_min -14
_diffrn_reflns_limit_k_max 13
_diffrn_reflns_limit_k_min -13
_diffrn_reflns_limit_l_max 26
_diffrn_reflns_limit_l_min -26
_diffrn_reflns_number 34489
_diffrn_reflns_point_group_measured_fraction_full 0.997
_diffrn_reflns_point_group_measured_fraction_max 0.884
_diffrn_reflns_theta_full 27.500
_diffrn_reflns_theta_max 31.837
_diffrn_reflns_theta_min 2.144
_diffrn_source 'MX1 beamline Australian Synchrotron'
_exptl_absorpt_coefficient_mu 0.092
_exptl_absorpt_correction_T_max 0.4341
_exptl_absorpt_correction_T_min 0.3779
_exptl_absorpt_correction_type multi-scan
_exptl_absorpt_process_details 'SADABS-2012/1 (Bruker AXS 2012)'
_exptl_crystal_colour yellow
_exptl_crystal_density_diffrn 1.306
_exptl_crystal_description block
_exptl_crystal_F_000 696
_exptl_crystal_recrystallization_method 'Re-crystallisation from solvent'
_exptl_crystal_size_max 0.050
_exptl_crystal_size_mid 0.050
_exptl_crystal_size_min 0.030
_refine_diff_density_max 0.431
_refine_diff_density_min -0.355
_refine_diff_density_rms 0.052
_refine_ls_extinction_method none
_refine_ls_goodness_of_fit_ref 1.033
_refine_ls_hydrogen_treatment mixed
_refine_ls_matrix_type full
_refine_ls_number_parameters 226
_refine_ls_number_reflns 5060
_refine_ls_number_restraints 2
_refine_ls_restrained_S_all 1.033
_refine_ls_R_factor_all 0.0581
_refine_ls_R_factor_gt 0.0489
_refine_ls_shift/su_max 0.000
_refine_ls_shift/su_mean 0.000
_refine_ls_structure_factor_coef Fsqd
_refine_ls_weighting_details 'w=1/[\s^2^(Fo^2^)+(0.0788P)^2^+0.5305P] where P=(Fo^2^+2Fc^2^)/3'
_refine_ls_weighting_scheme calc
_refine_ls_wR_factor_gt 0.1342
_refine_ls_wR_factor_ref 0.1409
_reflns_Friedel_coverage 0.000
_reflns_number_gt 4297
_reflns_number_total 5060
_reflns_threshold_expression 'I > 2\s(I)'
_cod_data_source_file c6ce01000h2.cif
_cod_data_source_block 4py3bzH-DMF
_cod_depositor_comments
;
The following automatic conversions were performed:

'_exptl_absorpt_correction_type' value 'Multi-scan' changed to
'multi-scan' according to
/usr/data/users/saulius/crontab/automatic-downloads/rss-feeds/RSC/lib/dictionaries/cif_core.dic
dictionary named 'cif_core.dic' version 2.4.2 from 2011-04-26.

Automatic conversion script
Id: cif_fix_values 4268 2015-11-12 08:31:59Z antanas 

 Adding full bibliography for 7225789--7225801.cif.
;
_cod_original_cell_volume 1670.1(6)
_cod_database_code 7225800
_shelx_shelxl_version_number 2014/7
_shelx_space_group_comment
;
The symmetry employed for this shelxl refinement is uniquely defined
by the following loop, which should always be used as a source of
symmetry information in preference to the above space-group names.
They are only intended as comments.
;
_shelx_estimated_absorpt_t_min 0.995
_shelx_estimated_absorpt_t_max 0.997
_solvent_exptl_crystal_recrystallization_method DMF

loop_
_space_group_symop_operation_xyz
'x, y, z'
'-x+1/2, y+1/2, -z+1/2'
'-x, -y, -z'
'x-1/2, -y-1/2, z-1/2'

loop_
_atom_site_label
_atom_site_type_symbol
_atom_site_fract_x
_atom_site_fract_y
_atom_site_fract_z
_atom_site_U_iso_or_equiv
_atom_site_adp_type
_atom_site_occupancy
_atom_site_site_symmetry_order
_atom_site_calc_flag
_atom_site_refinement_flags_posn
_atom_site_refinement_flags_adp
O1 O 0.07073(10) 1.07099(10) 0.41604(5) 0.0354(2) Uani 1 1 d D .
H1O H 0.0144(14) 1.1353(13) 0.4204(10) 0.043 Uiso 1 1 d D U
O2 O -0.04221(9) 1.08233(9) 0.29494(5) 0.02986(19) Uani 1 1 d . .
O3 O 0.42705(11) 0.88621(10) 0.58065(5) 0.0363(2) Uani 1 1 d . .
N1 N 0.91158(10) 0.26837(11) 0.44113(6) 0.0279(2) Uani 1 1 d . .
N2 N 0.55643(9) 0.64190(10) 0.43538(5) 0.02202(18) Uani 1 1 d . .
N3 N 0.46689(10) 0.74362(10) 0.44446(5) 0.02362(19) Uani 1 1 d D .
H3N H 0.4664(16) 0.7791(15) 0.4882(4) 0.028 Uiso 1 1 d D U
N4 N 0.35041(11) 1.03801(11) 0.65735(5) 0.0272(2) Uani 1 1 d . .
C1 C 0.82029(12) 0.33910(12) 0.38685(6) 0.0261(2) Uani 1 1 d . .
H1 H 0.8130 0.3132 0.3366 0.031 Uiso 1 1 calc R U
C2 C 0.73670(12) 0.44764(12) 0.40073(6) 0.0240(2) Uani 1 1 d . .
H2 H 0.6741 0.4954 0.3606 0.029 Uiso 1 1 calc R U
C3 C 0.74496(11) 0.48701(11) 0.47478(6) 0.0216(2) Uani 1 1 d . .
C4 C 0.84137(12) 0.41377(13) 0.53069(6) 0.0268(2) Uani 1 1 d . .
H4 H 0.8524 0.4378 0.5815 0.032 Uiso 1 1 calc R U
C5 C 0.92067(13) 0.30606(13) 0.51148(7) 0.0302(2) Uani 1 1 d . .
H5 H 0.9847 0.2565 0.5503 0.036 Uiso 1 1 calc R U
C6 C 0.65391(11) 0.59920(11) 0.49201(6) 0.0224(2) Uani 1 1 d . .
C7 C 0.67469(13) 0.65370(14) 0.56997(6) 0.0308(2) Uani 1 1 d . .
H7A H 0.6575 0.7562 0.5686 0.046 Uiso 1 1 calc R U
H7B H 0.7710 0.6345 0.5986 0.046 Uiso 1 1 calc R U
H7C H 0.6091 0.6060 0.5936 0.046 Uiso 1 1 calc R U
C8 C 0.35927(11) 0.78223(11) 0.38300(6) 0.0208(2) Uani 1 1 d . .
C9 C 0.26536(11) 0.88658(11) 0.39276(6) 0.0223(2) Uani 1 1 d . .
H9 H 0.2783 0.9315 0.4398 0.027 Uiso 1 1 calc R U
C10 C 0.15305(11) 0.92521(11) 0.33408(6) 0.0215(2) Uani 1 1 d . .
C11 C 0.13378(12) 0.86098(12) 0.26462(6) 0.0250(2) Uani 1 1 d . .
H11 H 0.0572 0.8873 0.2243 0.030 Uiso 1 1 calc R U
C12 C 0.22831(12) 0.75779(12) 0.25514(6) 0.0266(2) Uani 1 1 d . .
H12 H 0.2155 0.7135 0.2079 0.032 Uiso 1 1 calc R U
C13 C 0.34109(12) 0.71814(11) 0.31337(6) 0.0238(2) Uani 1 1 d . .
H13 H 0.4053 0.6481 0.3059 0.029 Uiso 1 1 calc R U
C14 C 0.05078(11) 1.03458(11) 0.34603(6) 0.0237(2) Uani 1 1 d . .
C15 C 0.35869(13) 0.98977(13) 0.59112(6) 0.0286(2) Uani 1 1 d . .
H15 H 0.3074 1.0397 0.5483 0.034 Uiso 1 1 calc R U
C16 C 0.27194(13) 1.16515(13) 0.66462(7) 0.0294(2) Uani 1 1 d . .
H16A H 0.2323 1.2063 0.6152 0.044 Uiso 1 1 calc R U
H16B H 0.3346 1.2342 0.6960 0.044 Uiso 1 1 calc R U
H16C H 0.1960 1.1408 0.6875 0.044 Uiso 1 1 calc R U
C17 C 0.42229(19) 0.96778(17) 0.72543(8) 0.0453(4) Uani 1 1 d . .
H17A H 0.4634 0.8789 0.7136 0.068 Uiso 1 1 calc R U
H17B H 0.3556 0.9471 0.7550 0.068 Uiso 1 1 calc R U
H17C H 0.4967 1.0296 0.7540 0.068 Uiso 1 1 calc R U

loop_
_atom_site_aniso_label
_atom_site_aniso_U_11
_atom_site_aniso_U_22
_atom_site_aniso_U_33
_atom_site_aniso_U_23
_atom_site_aniso_U_13
_atom_site_aniso_U_12
O1 0.0377(5) 0.0387(5) 0.0296(4) -0.0011(4) 0.0082(4) 0.0218(4)
O2 0.0257(4) 0.0318(4) 0.0322(4) 0.0089(3) 0.0076(3) 0.0097(3)
O3 0.0419(5) 0.0337(5) 0.0362(5) -0.0086(4) 0.0155(4) 0.0036(4)
N1 0.0278(5) 0.0266(5) 0.0316(5) 0.0043(4) 0.0120(4) 0.0089(4)
N2 0.0223(4) 0.0225(4) 0.0220(4) 0.0007(3) 0.0071(3) 0.0057(3)
N3 0.0251(4) 0.0257(4) 0.0197(4) -0.0018(3) 0.0051(3) 0.0096(3)
N4 0.0320(5) 0.0275(5) 0.0223(4) -0.0019(3) 0.0073(4) 0.0034(4)
C1 0.0283(5) 0.0254(5) 0.0261(5) 0.0005(4) 0.0098(4) 0.0056(4)
C2 0.0257(5) 0.0240(5) 0.0224(5) 0.0013(4) 0.0065(4) 0.0059(4)
C3 0.0212(4) 0.0222(5) 0.0221(4) 0.0018(4) 0.0071(4) 0.0038(4)
C4 0.0270(5) 0.0312(5) 0.0227(5) 0.0048(4) 0.0075(4) 0.0085(4)
C5 0.0291(5) 0.0332(6) 0.0290(5) 0.0083(4) 0.0090(4) 0.0120(5)
C6 0.0235(5) 0.0235(5) 0.0200(4) 0.0003(4) 0.0057(4) 0.0050(4)
C7 0.0338(6) 0.0350(6) 0.0218(5) -0.0041(4) 0.0039(4) 0.0101(5)
C8 0.0215(4) 0.0209(4) 0.0203(4) 0.0007(3) 0.0058(3) 0.0036(3)
C9 0.0233(5) 0.0222(5) 0.0219(4) -0.0008(4) 0.0065(4) 0.0048(4)
C10 0.0217(5) 0.0197(4) 0.0236(5) 0.0026(4) 0.0071(4) 0.0027(3)
C11 0.0259(5) 0.0255(5) 0.0221(5) 0.0026(4) 0.0035(4) 0.0034(4)
C12 0.0324(6) 0.0272(5) 0.0196(4) -0.0008(4) 0.0054(4) 0.0051(4)
C13 0.0277(5) 0.0234(5) 0.0211(4) -0.0007(4) 0.0077(4) 0.0056(4)
C14 0.0228(5) 0.0214(5) 0.0282(5) 0.0047(4) 0.0088(4) 0.0038(4)
C15 0.0326(6) 0.0290(5) 0.0251(5) -0.0037(4) 0.0089(4) -0.0023(4)
C16 0.0320(6) 0.0265(5) 0.0305(5) -0.0032(4) 0.0097(4) 0.0014(4)
C17 0.0618(9) 0.0456(8) 0.0265(6) 0.0045(5) 0.0077(6) 0.0195(7)

loop_
_atom_type_symbol
_atom_type_description
_atom_type_scat_dispersion_real
_atom_type_scat_dispersion_imag
_atom_type_scat_source
C C 0.0033 0.0016 'International Tables Vol C Tables 4.2.6.8 and 6.1.1.4'
H H 0.0000 0.0000 'International Tables Vol C Tables 4.2.6.8 and 6.1.1.4'
N N 0.0061 0.0033 'International Tables Vol C Tables 4.2.6.8 and 6.1.1.4'
O O 0.0106 0.0060 'International Tables Vol C Tables 4.2.6.8 and 6.1.1.4'

loop_
_geom_angle_atom_site_label_1
_geom_angle_atom_site_label_2
_geom_angle_atom_site_label_3
_geom_angle
C5 N1 C1 117.76(10)
C6 N2 N3 119.71(9)
N2 N3 C8 118.10(9)
C15 N4 C17 121.30(11)
C15 N4 C16 121.87(10)
C17 N4 C16 116.81(10)
N1 C1 C2 123.05(10)
C1 C2 C3 119.44(10)
C4 C3 C2 116.98(10)
C4 C3 C6 121.95(9)
C2 C3 C6 121.07(9)
C5 C4 C3 119.54(10)
N1 C5 C4 123.22(10)
N2 C6 C3 114.44(9)
N2 C6 C7 124.53(10)
C3 C6 C7 121.02(9)
N3 C8 C9 118.02(9)
N3 C8 C13 122.36(9)
C9 C8 C13 119.60(10)
C10 C9 C8 120.40(10)
C9 C10 C11 120.28(10)
C9 C10 C14 119.76(9)
C11 C10 C14 119.95(10)
C12 C11 C10 119.02(10)
C13 C12 C11 121.29(10)
C12 C13 C8 119.40(10)
O2 C14 O1 124.38(10)
O2 C14 C10 122.51(10)
O1 C14 C10 113.10(9)
O3 C15 N4 125.63(12)

loop_
_geom_bond_atom_site_label_1
_geom_bond_atom_site_label_2
_geom_bond_distance
O1 C14 1.3098(14)
O2 C14 1.2237(14)
O3 C15 1.2301(15)
N1 C5 1.3348(16)
N1 C1 1.3437(15)
N2 C6 1.2937(14)
N2 N3 1.3438(12)
N3 C8 1.3930(14)
N4 C15 1.3338(15)
N4 C17 1.4418(17)
N4 C16 1.4518(15)
C1 C2 1.3797(15)
C2 C3 1.4066(15)
C3 C4 1.3972(15)
C3 C6 1.4754(14)
C4 C5 1.3836(16)
C6 C7 1.5000(15)
C8 C9 1.3951(14)
C8 C13 1.3966(14)
C9 C10 1.3885(15)
C10 C11 1.3933(15)
C10 C14 1.4988(14)
C11 C12 1.3900(15)
C12 C13 1.3891(16)

loop_
_geom_hbond_atom_site_label_D
_geom_hbond_atom_site_label_H
_geom_hbond_atom_site_label_A
_geom_hbond_distance_DH
_geom_hbond_distance_HA
_geom_hbond_distance_DA
_geom_hbond_angle_DHA
_geom_hbond_site_symmetry_A
O1 H1O N1 0.8403(10) 1.719(3) 2.5541(13) 172.6(18) 1_465
N3 H3N O3 0.8801(10) 2.112(3) 2.9788(13) 168.0(14) .
